data_4119361
loop_
_publ_author_name
'David J. Wolstenholme'
'Jenna Flogeras'
'Franklin N. Che'
'Andreas Decken'
'G. Sean McGrady'

_publ_contact_author_address
;Department of Chemistry
University of New Brunswick
Fredericton, NB
E3B 5A3
Canada
;
_publ_contact_author_email adecken@unb.ca
_publ_contact_author_fax '(506) 453-4981'
_publ_contact_author_name 'Andreas Decken'
_publ_contact_author_phone '(506) 453-4875'
_publ_section_title
;
 Homopolar Dihydrogen Bonding in Alkali Metal Amidoboranes: Crystal
 Engineering of Low-Dimensional Molecular Materials
;
_journal_name_full 'Journal of the American Chemical Society'
_journal_page_first 2439
_journal_page_last 2442
_journal_paper_doi 10.1021/ja311778k
_journal_volume 135
_journal_year 2013
_chemical_formula_moiety 'C4 H18 B2 Li2 N2'
_chemical_formula_sum 'C4 H18 B2 Li2 N2'
_chemical_formula_weight 129.70
_space_group_IT_number 14
_symmetry_cell_setting monoclinic
_symmetry_Int_Tables_number 14
_symmetry_space_group_name_Hall '-P 2ybc'
_symmetry_space_group_name_H-M 'P 1 21/c 1'
_atom_sites_solution_hydrogens difmap
_atom_sites_solution_primary direct
_atom_sites_solution_secondary difmap
_audit_creation_method SHELXL-97
_cell_angle_alpha 90.00
_cell_angle_beta 107.110(4)
_cell_angle_gamma 90.00
_cell_formula_units_Z 4
_cell_length_a 10.541(3)
_cell_length_b 10.544(3)
_cell_length_c 9.821(3)
_cell_measurement_reflns_used 1939
_cell_measurement_temperature 188(1)
_cell_measurement_theta_max 26.996
_cell_measurement_theta_min 2.796
_cell_volume 1043.2(5)
_computing_cell_refinement 'Bruker SMART'
_computing_data_collection 'Bruker SMART'
_computing_data_reduction 'Bruker SAINT'
_computing_molecular_graphics 'Bruker SHELXTL (Sheldrick, 2008)'
_computing_publication_material 'Bruker SHELXTL (Sheldrick, 2008)'
_computing_structure_refinement 'SHELXL-97 (Sheldrick, 2008)'
_computing_structure_solution 'SHELXS-97 (Sheldrick, 2008)'
_diffrn_ambient_temperature 188(1)
_diffrn_measured_fraction_theta_full 0.999
_diffrn_measured_fraction_theta_max 0.970
_diffrn_measurement_device_type 'Bruker AXS SMART1000/P4'
_diffrn_measurement_method '\f and \w scans'
_diffrn_radiation_monochromator graphite
_diffrn_radiation_probe x-ray
_diffrn_radiation_type MoK\a
_diffrn_radiation_wavelength 0.71073
_diffrn_reflns_av_R_equivalents 0.0383
_diffrn_reflns_av_sigmaI/netI 0.0474
_diffrn_reflns_limit_h_max 13
_diffrn_reflns_limit_h_min -13
_diffrn_reflns_limit_k_max 12
_diffrn_reflns_limit_k_min -13
_diffrn_reflns_limit_l_max 12
_diffrn_reflns_limit_l_min -12
_diffrn_reflns_number 7041
_diffrn_reflns_theta_full 25.25
_diffrn_reflns_theta_max 27.50
_diffrn_reflns_theta_min 2.02
_diffrn_source 'fine-focus sealed tube'
_diffrn_source_type K760
_diffrn_standards_decay_% 0
_diffrn_standards_interval_count 0
_diffrn_standards_interval_time 0
_diffrn_standards_number 0
_exptl_absorpt_coefficient_mu 0.044
_exptl_absorpt_correction_T_max 0.9945
_exptl_absorpt_correction_T_min 0.9838
_exptl_absorpt_correction_type multi-scan
_exptl_absorpt_process_details 'SADABS (Sheldrick, 2008)'
_exptl_crystal_colour Colourless
_exptl_crystal_density_diffrn 0.826
_exptl_crystal_description Irregular
_exptl_crystal_F_000 288
_exptl_crystal_recrystallization_method 'THF '
_exptl_crystal_size_max 0.375
_exptl_crystal_size_mid 0.20
_exptl_crystal_size_min 0.12
_refine_diff_density_max 0.197
_refine_diff_density_min -0.111
_refine_diff_density_rms 0.034
_refine_ls_extinction_method none
_refine_ls_goodness_of_fit_ref 1.037
_refine_ls_hydrogen_treatment refall
_refine_ls_matrix_type full
_refine_ls_number_parameters 163
_refine_ls_number_reflns 2330
_refine_ls_number_restraints 0
_refine_ls_restrained_S_all 1.037
_refine_ls_R_factor_all 0.1159
_refine_ls_R_factor_gt 0.0492
_refine_ls_shift/su_max 0.000
_refine_ls_shift/su_mean 0.000
_refine_ls_structure_factor_coef Fsqd
_refine_ls_weighting_details 'calc w=1/[\s^2^(Fo^2^)+(0.0525P)^2^+0.2169P] where P=(Fo^2^+2Fc^2^)/3'
_refine_ls_weighting_scheme calc
_refine_ls_wR_factor_gt 0.1088
_refine_ls_wR_factor_ref 0.1484
_reflns_number_gt 1242
_reflns_number_total 2330
_reflns_threshold_expression 'I > 2\s(I)'
_cod_data_source_file ja311778k_si_003.cif
_cod_data_source_block sg110601
_cod_original_cell_volume 1043.3(5)
_cod_original_sg_symbol_H-M 'P 21/c'
_cod_database_code 4119361

loop_
_symmetry_equiv_pos_as_xyz
'x, y, z'
'-x, y+1/2, -z+1/2'
'-x, -y, -z'
'x, -y-1/2, z-1/2'

loop_
_atom_site_label
_atom_site_type_symbol
_atom_site_fract_x
_atom_site_fract_y
_atom_site_fract_z
_atom_site_U_iso_or_equiv
_atom_site_adp_type
_atom_site_occupancy
_atom_site_symmetry_multiplicity
_atom_site_calc_flag
Li1 Li 0.1930(3) 0.7630(3) 0.2971(3) 0.0472(8) Uani 1 1 d
Li2 Li -0.0185(3) 0.7069(3) -0.0506(3) 0.0501(8) Uani 1 1 d
B1 B 0.21984(19) 0.6764(2) 0.0397(2) 0.0382(5) Uani 1 1 d
B2 B -0.04093(19) 0.8143(2) 0.2006(2) 0.0392(5) Uani 1 1 d
N1 N 0.31235(12) 0.69840(13) 0.19038(14) 0.0374(4) Uani 1 1 d
N2 N -0.13429(12) 0.78419(13) 0.05245(14) 0.0387(4) Uani 1 1 d
C1 C 0.4106(2) 0.7964(2) 0.1922(3) 0.0572(6) Uani 1 1 d
C2 C 0.3821(2) 0.5816(2) 0.2496(2) 0.0541(6) Uani 1 1 d
C3 C -0.1938(2) 0.8998(2) -0.0218(2) 0.0575(6) Uani 1 1 d
C4 C -0.2393(2) 0.6968(3) 0.0608(3) 0.0604(6) Uani 1 1 d
H1 H 0.1359(16) 0.6079(16) 0.0393(17) 0.049(5) Uiso 1 1 d
H2 H 0.1691(14) 0.7702(15) -0.0097(16) 0.038(4) Uiso 1 1 d
H3 H 0.2750(16) 0.6356(16) -0.0389(18) 0.052(5) Uiso 1 1 d
H4 H 0.0484(17) 0.8749(16) 0.1967(18) 0.051(5) Uiso 1 1 d
H5 H 0.0016(15) 0.7206(15) 0.2604(17) 0.039(4) Uiso 1 1 d
H6 H -0.0927(16) 0.8665(15) 0.2716(18) 0.047(5) Uiso 1 1 d
H1A H 0.366(2) 0.879(2) 0.154(2) 0.071(6) Uiso 1 1 d
H1B H 0.470(2) 0.775(2) 0.131(2) 0.077(7) Uiso 1 1 d
H1C H 0.471(2) 0.8092(18) 0.291(2) 0.072(7) Uiso 1 1 d
H2A H 0.443(2) 0.5511(19) 0.195(2) 0.071(6) Uiso 1 1 d
H2B H 0.318(2) 0.513(2) 0.248(2) 0.071(7) Uiso 1 1 d
H2C H 0.4409(19) 0.5917(17) 0.351(2) 0.060(6) Uiso 1 1 d
H3A H -0.252(2) 0.8807(19) -0.119(2) 0.071(6) Uiso 1 1 d
H3B H -0.120(2) 0.962(2) -0.025(2) 0.093(8) Uiso 1 1 d
H3C H -0.249(2) 0.945(2) 0.029(2) 0.083(7) Uiso 1 1 d
H4A H -0.299(2) 0.6794(18) -0.037(2) 0.070(6) Uiso 1 1 d
H4B H -0.296(2) 0.739(2) 0.117(2) 0.077(7) Uiso 1 1 d
H4C H -0.198(2) 0.611(2) 0.110(2) 0.080(7) Uiso 1 1 d

loop_
_atom_site_aniso_label
_atom_site_aniso_U_11
_atom_site_aniso_U_22
_atom_site_aniso_U_33
_atom_site_aniso_U_23
_atom_site_aniso_U_13
_atom_site_aniso_U_12
Li2 0.0423(15) 0.071(2) 0.0371(16) -0.0035(15) 0.0116(13) 0.0079(15)
Li1 0.0400(15) 0.065(2) 0.0373(16) -0.0063(15) 0.0120(13) 0.0021(14)
B1 0.0348(10) 0.0453(12) 0.0341(11) 0.0026(9) 0.0096(9) 0.0067(9)
B2 0.0387(10) 0.0451(12) 0.0336(11) 0.0008(9) 0.0104(9) 0.0061(9)
N1 0.0312(7) 0.0423(8) 0.0376(8) 0.0036(6) 0.0085(6) 0.0032(6)
N2 0.0343(7) 0.0476(9) 0.0335(8) 0.0002(7) 0.0089(6) 0.0055(7)
C1 0.0402(10) 0.0605(15) 0.0663(15) 0.0071(12) 0.0084(11) -0.0051(10)
C2 0.0526(12) 0.0558(14) 0.0484(13) 0.0119(10) 0.0061(11) 0.0118(11)
C3 0.0615(14) 0.0659(15) 0.0413(13) 0.0078(11) 0.0091(11) 0.0220(12)
C4 0.0425(11) 0.0786(17) 0.0570(14) -0.0094(13) 0.0099(11) -0.0100(11)

loop_
_atom_type_symbol
_atom_type_description
_atom_type_scat_dispersion_real
_atom_type_scat_dispersion_imag
_atom_type_scat_source
C C 0.0033 0.0016 'International Tables Vol C Tables 4.2.6.8 and 6.1.1.4'
H H 0.0000 0.0000 'International Tables Vol C Tables 4.2.6.8 and 6.1.1.4'
Li Li -0.0003 0.0001 'International Tables Vol C Tables 4.2.6.8 and 6.1.1.4'
B B 0.0013 0.0007 'International Tables Vol C Tables 4.2.6.8 and 6.1.1.4'
N N 0.0061 0.0033 'International Tables Vol C Tables 4.2.6.8 and 6.1.1.4'

loop_
_geom_angle_atom_site_label_1
_geom_angle_atom_site_label_2
_geom_angle_atom_site_label_3
_geom_angle
_geom_angle_site_symmetry_1
_geom_angle_site_symmetry_3
N2 Li2 B2 132.12(16) . 4_575
N2 Li2 B1 126.62(15) . .
B2 Li2 B1 98.11(12) 4_575 .
N2 Li2 B2 32.13(7) . .
B2 Li2 B2 158.83(15) 4_575 .
B1 Li2 B2 94.51(11) . .
N2 Li2 Li1 149.39(17) . 4_575
B2 Li2 Li1 51.33(9) 4_575 4_575
B1 Li2 Li1 50.54(9) . 4_575
B2 Li2 Li1 131.12(13) . 4_575
N2 Li2 Li1 75.26(11) . .
B2 Li2 Li1 147.74(13) 4_575 .
B1 Li2 Li1 51.57(8) . .
B2 Li2 Li1 43.18(7) . .
Li1 Li2 Li1 96.44(10) 4_575 .
N2 Li2 H1 123.9(5) . .
B2 Li2 H1 103.5(5) 4_575 .
B1 Li2 H1 27.4(5) . .
B2 Li2 H1 95.5(5) . .
Li1 Li2 H1 68.7(5) 4_575 .
Li1 Li2 H1 55.8(5) . .
N2 Li2 H2 118.7(5) . .
B2 Li2 H2 91.7(5) 4_575 .
B1 Li2 H2 28.4(4) . .
B2 Li2 H2 91.3(4) . .
Li1 Li2 H2 41.0(4) 4_575 .
Li1 Li2 H2 56.5(4) . .
H1 Li2 H2 55.7(7) . .
N1 Li1 B1 135.14(15) . 4_576
N1 Li1 B2 126.92(15) . .
B1 Li1 B2 97.90(12) 4_576 .
N1 Li1 B1 32.34(7) . .
B1 Li1 B1 167.38(15) 4_576 .
B2 Li1 B1 94.70(11) . .
N1 Li1 Li2 165.20(17) . 4_576
B1 Li1 Li2 51.28(9) 4_576 4_576
B2 Li1 Li2 50.37(9) . 4_576
B1 Li1 Li2 140.01(13) . 4_576
N1 Li1 Li2 75.51(11) . .
B1 Li1 Li2 149.23(12) 4_576 .
B2 Li1 Li2 51.75(9) . .
B1 Li1 Li2 43.18(7) . .
Li2 Li1 Li2 98.45(11) 4_576 .
N1 Li1 H4 117.7(5) . .
B1 Li1 H4 100.8(5) 4_576 .
B2 Li1 H4 27.7(5) . .
B1 Li1 H4 90.7(5) . .
Li2 Li1 H4 67.0(5) 4_576 .
Li2 Li1 H4 55.6(5) . .
N1 Li1 H5 126.5(5) . .
B1 Li1 H5 93.2(5) 4_576 .
B2 Li1 H5 28.5(5) . .
B1 Li1 H5 97.5(5) . .
Li2 Li1 H5 42.6(5) 4_576 .
Li2 Li1 H5 58.0(5) . .
H4 Li1 H5 56.3(7) . .
N1 B1 Li1 140.71(15) . 4_575
N1 B1 Li2 129.01(14) . .
Li1 B1 Li2 78.18(11) 4_575 .
N1 B1 Li1 43.76(9) . .
Li1 B1 Li1 143.24(10) 4_575 .
Li2 B1 Li1 85.26(11) . .
N1 B1 H1 111.9(8) . .
Li1 B1 H1 107.4(8) 4_575 .
Li2 B1 H1 50.5(8) . .
Li1 B1 H1 85.7(8) . .
N1 B1 H2 111.1(8) . .
Li1 B1 H2 56.9(8) 4_575 .
Li2 B1 H2 55.5(7) . .
Li1 B1 H2 86.7(8) . .
H1 B1 H2 106.0(11) . .
N1 B1 H3 113.1(8) . .
Li1 B1 H3 51.9(8) 4_575 .
Li2 B1 H3 117.9(8) . .
Li1 B1 H3 156.8(8) . .
H1 B1 H3 107.4(12) . .
H2 B1 H3 107.1(11) . .
N2 B2 Li2 142.48(15) . 4_576
N2 B2 Li1 128.28(14) . .
Li2 B2 Li1 78.31(12) 4_576 .
N2 B2 Li2 43.32(9) . .
Li2 B2 Li2 148.93(10) 4_576 .
Li1 B2 Li2 85.07(11) . .
N2 B2 H4 112.8(9) . .
Li2 B2 H4 104.5(9) 4_576 .
Li1 B2 H4 52.3(8) . .
Li2 B2 H4 85.0(9) . .
N2 B2 H5 110.3(8) . .
Li2 B2 H5 60.0(8) 4_576 .
Li1 B2 H5 54.6(7) . .
Li2 B2 H5 89.0(8) . .
H4 B2 H5 106.9(11) . .
N2 B2 H6 113.0(8) . .
Li2 B2 H6 49.1(8) 4_576 .
Li1 B2 H6 118.7(8) . .
Li2 B2 H6 156.1(8) . .
H4 B2 H6 107.2(12) . .
H5 B2 H6 106.3(11) . .
C1 N1 C2 108.64(16) . .
C1 N1 B1 111.52(15) . .
C2 N1 B1 111.03(15) . .
C1 N1 Li1 107.99(16) . .
C2 N1 Li1 113.70(16) . .
B1 N1 Li1 103.90(13) . .
C4 N2 C3 109.42(17) . .
C4 N2 B2 111.28(15) . .
C3 N2 B2 111.24(16) . .
C4 N2 Li2 111.17(16) . .
C3 N2 Li2 109.09(15) . .
B2 N2 Li2 104.55(13) . .
N1 C1 H1A 110.8(12) . .
N1 C1 H1B 113.3(12) . .
H1A C1 H1B 105.7(17) . .
N1 C1 H1C 110.8(12) . .
H1A C1 H1C 110.0(16) . .
H1B C1 H1C 106.0(16) . .
N1 C2 H2A 112.4(12) . .
N1 C2 H2B 110.5(11) . .
H2A C2 H2B 107.5(17) . .
N1 C2 H2C 113.2(11) . .
H2A C2 H2C 104.9(15) . .
H2B C2 H2C 108.1(16) . .
N2 C3 H3A 111.3(12) . .
N2 C3 H3B 109.6(13) . .
H3A C3 H3B 110.9(18) . .
N2 C3 H3C 112.0(13) . .
H3A C3 H3C 107.0(17) . .
H3B C3 H3C 105.9(18) . .
N2 C4 H4A 109.6(12) . .
N2 C4 H4B 109.2(12) . .
H4A C4 H4B 107.2(16) . .
N2 C4 H4C 110.3(12) . .
H4A C4 H4C 110.1(16) . .
H4B C4 H4C 110.4(17) . .

loop_
_geom_bond_atom_site_label_1
_geom_bond_atom_site_label_2
_geom_bond_distance
_geom_bond_site_symmetry_2
Li2 N2 1.975(3) .
Li2 B2 2.395(4) 4_575
Li2 B1 2.428(3) .
Li2 B2 2.787(4) .
Li2 Li1 3.046(4) 4_575
Li2 Li1 3.535(4) .
Li2 H1 1.916(16) .
Li2 H2 2.012(15) .
Li1 N1 1.980(3) .
Li1 B1 2.402(4) 4_576
Li1 B2 2.428(3) .
Li1 B1 2.779(4) .
Li1 Li2 3.046(4) 4_576
Li1 H4 1.950(16) .
Li1 H5 1.993(15) .
B1 N1 1.531(2) .
B1 Li1 2.402(4) 4_575
B1 H1 1.141(17) .
B1 H2 1.161(15) .
B1 H3 1.176(17) .
B2 N2 1.531(2) .
B2 Li2 2.395(4) 4_576
B2 H4 1.148(17) .
B2 H5 1.169(16) .
B2 H6 1.145(17) .
N1 C1 1.460(2) .
N1 C2 1.464(2) .
N2 C4 1.461(2) .
N2 C3 1.464(2) .
C1 H1A 1.01(2) .
C1 H1B 1.01(2) .
C1 H1C 1.00(2) .
C2 H2A 1.01(2) .
C2 H2B 0.99(2) .
C2 H2C 1.01(2) .
C3 H3A 1.00(2) .
C3 H3B 1.03(2) .
C3 H3C 1.00(2) .
C4 H4A 0.99(2) .
C4 H4B 1.02(2) .
C4 H4C 1.06(2) .
